data_7002780
loop_
_publ_author_name
'Adams, Christopher J.'
'Baber, Angharad'
'Boonyuen, Supakorn'
'Connelly, Neil G.'
'Diosdado, Beatriz E.'
'Kantacha, Anob'
'Orpen, A. Guy'
'Patr\'on, Elena'

_publ_section_title
;
 Thiolates vs. halides as \p-donors: the redox-active alkyne complexes
 [M(SR)L(\h-R&#x2032;C&#xE002;CR&#x2032;)L&#x2032;] {M = Mo or W, L =
 CO or P(OMe)3, L&#x2032; = \h-C5H5 and Tp&#x2032;}
;
_journal_issue 44
_journal_name_full 'Dalton Transactions'
_journal_page_first 9746
_journal_page_last 9758
_journal_paper_doi 10.1039/b912986c
_journal_year 2009
_chemical_formula_sum 'C11 H14 Mo O S'
_chemical_formula_weight 290.22
_chemical_name_systematic
;
?
;
_space_group_IT_number 14
_symmetry_cell_setting monoclinic
_symmetry_space_group_name_Hall '-P 2ybc'
_symmetry_space_group_name_H-M 'P 1 21/c 1'
_atom_sites_solution_hydrogens geom
_atom_sites_solution_primary direct
_atom_sites_solution_secondary difmap
_audit_creation_method SHELXL-97
_cell_angle_alpha 90.00
_cell_angle_beta 101.33(3)
_cell_angle_gamma 90.00
_cell_formula_units_Z 4
_cell_length_a 13.771(3)
_cell_length_b 12.510(3)
_cell_length_c 6.9506(14)
_cell_measurement_reflns_used 5029
_cell_measurement_temperature 100(2)
_cell_measurement_theta_max 27.48
_cell_measurement_theta_min 3.02
_cell_volume 1174.1(5)
_computing_cell_refinement 'Bruker SMART'
_computing_data_collection 'Bruker SMART'
_computing_data_reduction 'Bruker SAINT'
_computing_molecular_graphics 'Bruker SHELXTL'
_computing_publication_material 'Bruker SHELXTL'
_computing_structure_refinement 'SHELXL-97 (Sheldrick, 1997)'
_computing_structure_solution 'SHELXS-97 (Sheldrick, 1990)'
_diffrn_ambient_temperature 100(2)
_diffrn_measured_fraction_theta_full 1.000
_diffrn_measured_fraction_theta_max 1.000
_diffrn_measurement_device_type 'CCD area detector'
_diffrn_measurement_method 'phi and omega scans'
_diffrn_radiation_monochromator graphite
_diffrn_radiation_source 'fine-focus sealed tube'
_diffrn_radiation_type MoK\a
_diffrn_radiation_wavelength 0.71073
_diffrn_reflns_av_R_equivalents 0.0547
_diffrn_reflns_av_sigmaI/netI 0.0382
_diffrn_reflns_limit_h_max 17
_diffrn_reflns_limit_h_min -17
_diffrn_reflns_limit_k_max 16
_diffrn_reflns_limit_k_min -16
_diffrn_reflns_limit_l_max 9
_diffrn_reflns_limit_l_min -9
_diffrn_reflns_number 13225
_diffrn_reflns_theta_full 27.49
_diffrn_reflns_theta_max 27.49
_diffrn_reflns_theta_min 1.51
_diffrn_standards_decay_% 0
_exptl_absorpt_coefficient_mu 1.260
_exptl_absorpt_correction_T_max 1
_exptl_absorpt_correction_T_min 0.85
_exptl_absorpt_correction_type multi-scan
_exptl_absorpt_process_details SADABS
_exptl_crystal_colour red
_exptl_crystal_density_diffrn 1.642
_exptl_crystal_density_meas ?
_exptl_crystal_density_method .
_exptl_crystal_description plate
_exptl_crystal_F_000 584
_exptl_crystal_size_max 0.20
_exptl_crystal_size_mid 0.20
_exptl_crystal_size_min 0.01
_refine_diff_density_max 0.488
_refine_diff_density_min -0.500
_refine_diff_density_rms 0.085
_refine_ls_extinction_method none
_refine_ls_goodness_of_fit_ref 1.008
_refine_ls_hydrogen_treatment constr
_refine_ls_matrix_type full
_refine_ls_number_parameters 130
_refine_ls_number_reflns 2694
_refine_ls_number_restraints 0
_refine_ls_restrained_S_all 1.008
_refine_ls_R_factor_all 0.0315
_refine_ls_R_factor_gt 0.0254
_refine_ls_shift/su_max 0.001
_refine_ls_shift/su_mean 0.000
_refine_ls_structure_factor_coef Fsqd
_refine_ls_weighting_details 'calc w=1/[\s^2^(Fo^2^)+(0.0250P)^2^+0.0000P] where P=(Fo^2^+2Fc^2^)/3'
_refine_ls_weighting_scheme calc
_refine_ls_wR_factor_gt 0.0561
_refine_ls_wR_factor_ref 0.0581
_reflns_number_gt 2360
_reflns_number_total 2694
_reflns_threshold_expression >2sigma(I)
_cod_data_source_file b912986c.txt
_cod_data_source_block 1
_cod_depositor_comments
;
The following automatic conversions were performed:
'_symmetry_cell_setting' value 'Monoclinic' changed to 'monoclinic'
according to '/home/saulius/struct/CIF-dictionaries/cif_core.dic'
dictionary named 'cif_core.dic' version 2.4.1 from 2010-06-29.

Automatic conversion script
Id: cif_fix_enum 1527 2010-12-29 10:47:43Z saulius 
;
_cod_original_cell_volume 1174.1(4)
_cod_original_sg_symbol_H-M P2(1)/c
_cod_database_code 7002780

loop_
_symmetry_equiv_pos_as_xyz
'x, y, z'
'-x, y+1/2, -z+1/2'
'-x, -y, -z'
'x, -y-1/2, z-1/2'

loop_
_atom_site_label
_atom_site_type_symbol
_atom_site_fract_x
_atom_site_fract_y
_atom_site_fract_z
_atom_site_U_iso_or_equiv
_atom_site_adp_type
_atom_site_occupancy
_atom_site_symmetry_multiplicity
_atom_site_calc_flag
_atom_site_refinement_flags
_atom_site_disorder_assembly
_atom_site_disorder_group
Mo1 Mo 0.253135(13) -0.005710(14) 0.20407(3) 0.01381(7) Uani 1 1 d . . .
C1 C 0.18111(18) 0.16528(19) -0.1642(3) 0.0278(6) Uani 1 1 d . . .
H1A H 0.1138 0.1750 -0.2403 0.042 Uiso 1 1 calc R . .
H1B H 0.2208 0.1259 -0.2431 0.042 Uiso 1 1 calc R . .
H1C H 0.2113 0.2353 -0.1291 0.042 Uiso 1 1 calc R . .
C2 C 0.17715(15) 0.10402(17) 0.0175(3) 0.0174(5) Uani 1 1 d . . .
C3 C 0.12037(15) 0.07962(18) 0.1378(3) 0.0186(5) Uani 1 1 d . . .
C4 C 0.02300(16) 0.1012(2) 0.1889(4) 0.0265(5) Uani 1 1 d . . .
H4A H -0.0162 0.1469 0.0881 0.040 Uiso 1 1 calc R . .
H4B H 0.0326 0.1375 0.3162 0.040 Uiso 1 1 calc R . .
H4C H -0.0120 0.0336 0.1963 0.040 Uiso 1 1 calc R . .
C5 C 0.16891(16) -0.05468(19) 0.3784(3) 0.0209(5) Uani 1 1 d . . .
O1 O 0.11310(12) -0.08905(15) 0.4667(2) 0.0325(4) Uani 1 1 d . . .
S1 S 0.35352(4) 0.08830(5) 0.46233(8) 0.01977(13) Uani 1 1 d . . .
C6 C 0.44223(17) 0.1643(2) 0.3544(3) 0.0286(6) Uani 1 1 d . . .
H6A H 0.4669 0.2247 0.4399 0.043 Uiso 1 1 calc R . .
H6B H 0.4097 0.1910 0.2252 0.043 Uiso 1 1 calc R . .
H6C H 0.4978 0.1180 0.3400 0.043 Uiso 1 1 calc R . .
C7 C 0.25673(17) -0.17161(19) 0.0624(3) 0.0259(5) Uani 1 1 d . . .
H7A H 0.2017 -0.2178 0.0594 0.031 Uiso 1 1 calc R . .
C8 C 0.26827(17) -0.0958(2) -0.0812(3) 0.0256(5) Uani 1 1 d . . .
H8A H 0.2216 -0.0815 -0.1984 0.031 Uiso 1 1 calc R . .
C9 C 0.36121(18) -0.0440(2) -0.0221(3) 0.0255(5) Uani 1 1 d . . .
H9A H 0.3876 0.0107 -0.0917 0.031 Uiso 1 1 calc R . .
C10 C 0.40672(16) -0.08880(19) 0.1588(3) 0.0215(5) Uani 1 1 d . . .
H10A H 0.4701 -0.0699 0.2322 0.026 Uiso 1 1 calc R . .
C11 C 0.34325(16) -0.16590(17) 0.2129(3) 0.0210(5) Uani 1 1 d . . .
H11A H 0.3558 -0.2072 0.3299 0.025 Uiso 1 1 calc R . .

loop_
_atom_site_aniso_label
_atom_site_aniso_U_11
_atom_site_aniso_U_22
_atom_site_aniso_U_33
_atom_site_aniso_U_23
_atom_site_aniso_U_13
_atom_site_aniso_U_12
Mo1 0.01401(10) 0.01557(11) 0.01239(10) -0.00014(7) 0.00391(7) 0.00013(7)
C1 0.0329(14) 0.0254(13) 0.0233(12) 0.0078(10) 0.0012(11) 0.0023(11)
C2 0.0164(10) 0.0169(11) 0.0173(10) -0.0038(9) -0.0003(9) -0.0005(9)
C3 0.0158(11) 0.0214(12) 0.0171(10) -0.0045(9) -0.0007(9) -0.0022(9)
C4 0.0184(11) 0.0285(14) 0.0337(13) -0.0051(11) 0.0077(10) 0.0029(10)
C5 0.0204(11) 0.0249(13) 0.0167(11) 0.0008(9) 0.0021(9) 0.0003(10)
O1 0.0275(9) 0.0461(12) 0.0273(9) 0.0106(8) 0.0137(8) -0.0027(8)
S1 0.0190(3) 0.0250(3) 0.0147(3) -0.0018(2) 0.0019(2) -0.0024(2)
C6 0.0279(13) 0.0314(14) 0.0261(12) 0.0004(11) 0.0044(11) -0.0120(11)
C7 0.0244(12) 0.0215(12) 0.0322(13) -0.0101(10) 0.0063(11) 0.0021(10)
C8 0.0296(13) 0.0311(14) 0.0159(11) -0.0094(10) 0.0040(10) 0.0101(11)
C9 0.0306(13) 0.0282(13) 0.0225(12) 0.0047(10) 0.0167(11) 0.0092(11)
C10 0.0173(11) 0.0245(13) 0.0250(12) 0.0012(10) 0.0098(9) 0.0047(9)
C11 0.0231(12) 0.0157(11) 0.0252(12) 0.0034(9) 0.0070(10) 0.0051(9)

loop_
_atom_type_symbol
_atom_type_description
_atom_type_scat_dispersion_real
_atom_type_scat_dispersion_imag
_atom_type_scat_source
C C 0.0033 0.0016 'International Tables Vol C Tables 4.2.6.8 and 6.1.1.4'
H H 0.0000 0.0000 'International Tables Vol C Tables 4.2.6.8 and 6.1.1.4'
O O 0.0106 0.0060 'International Tables Vol C Tables 4.2.6.8 and 6.1.1.4'
S S 0.1246 0.1234 'International Tables Vol C Tables 4.2.6.8 and 6.1.1.4'
Mo Mo -1.6832 0.6857 'International Tables Vol C Tables 4.2.6.8 and 6.1.1.4'

loop_
_geom_angle_atom_site_label_1
_geom_angle_atom_site_label_2
_geom_angle_atom_site_label_3
_geom_angle
_geom_angle_site_symmetry_1
_geom_angle_site_symmetry_3
_geom_angle_publ_flag
C5 Mo1 C2 108.47(9) . . ?
C5 Mo1 C3 72.14(9) . . ?
C2 Mo1 C3 36.42(8) . . ?
C5 Mo1 C7 92.77(10) . . ?
C2 Mo1 C7 112.82(8) . . ?
C3 Mo1 C7 117.25(8) . . ?
C5 Mo1 C8 123.09(9) . . ?
C2 Mo1 C8 84.51(9) . . ?
C3 Mo1 C8 106.31(8) . . ?
C7 Mo1 C8 35.44(9) . . ?
C5 Mo1 C11 95.28(9) . . ?
C2 Mo1 C11 142.70(8) . . ?
C3 Mo1 C11 151.14(8) . . ?
C7 Mo1 C11 35.63(8) . . ?
C8 Mo1 C11 58.28(8) . . ?
C5 Mo1 S1 90.87(7) . . ?
C2 Mo1 S1 107.51(6) . . ?
C3 Mo1 S1 105.68(6) . . ?
C7 Mo1 S1 135.88(6) . . ?
C8 Mo1 S1 139.00(6) . . ?
C11 Mo1 S1 100.25(6) . . ?
C5 Mo1 C9 150.11(10) . . ?
C2 Mo1 C9 91.39(8) . . ?
C3 Mo1 C9 125.61(8) . . ?
C7 Mo1 C9 58.34(9) . . ?
C8 Mo1 C9 34.83(8) . . ?
C11 Mo1 C9 57.23(8) . . ?
S1 Mo1 C9 104.51(6) . . ?
C5 Mo1 C10 126.13(9) . . ?
C2 Mo1 C10 123.92(8) . . ?
C3 Mo1 C10 159.33(8) . . ?
C7 Mo1 C10 57.78(8) . . ?
C8 Mo1 C10 57.08(8) . . ?
C11 Mo1 C10 34.03(8) . . ?
S1 Mo1 C10 85.23(6) . . ?
C9 Mo1 C10 33.73(8) . . ?
C2 C1 H1A 109.5 . . ?
C2 C1 H1B 109.5 . . ?
H1A C1 H1B 109.5 . . ?
C2 C1 H1C 109.5 . . ?
H1A C1 H1C 109.5 . . ?
H1B C1 H1C 109.5 . . ?
C3 C2 C1 143.2(2) . . ?
C3 C2 Mo1 74.21(14) . . ?
C1 C2 Mo1 142.17(17) . . ?
C2 C3 C4 143.8(2) . . ?
C2 C3 Mo1 69.37(13) . . ?
C4 C3 Mo1 146.79(17) . . ?
C3 C4 H4A 109.5 . . ?
C3 C4 H4B 109.5 . . ?
H4A C4 H4B 109.5 . . ?
C3 C4 H4C 109.5 . . ?
H4A C4 H4C 109.5 . . ?
H4B C4 H4C 109.5 . . ?
O1 C5 Mo1 173.24(19) . . ?
C6 S1 Mo1 106.71(8) . . ?
S1 C6 H6A 109.5 . . ?
S1 C6 H6B 109.5 . . ?
H6A C6 H6B 109.5 . . ?
S1 C6 H6C 109.5 . . ?
H6A C6 H6C 109.5 . . ?
H6B C6 H6C 109.5 . . ?
C8 C7 C11 107.0(2) . . ?
C8 C7 Mo1 73.18(13) . . ?
C11 C7 Mo1 74.08(13) . . ?
C8 C7 H7A 126.5 . . ?
C11 C7 H7A 126.5 . . ?
Mo1 C7 H7A 118.3 . . ?
C7 C8 C9 108.8(2) . . ?
C7 C8 Mo1 71.38(13) . . ?
C9 C8 Mo1 76.06(13) . . ?
C7 C8 H8A 125.6 . . ?
C9 C8 H8A 125.6 . . ?
Mo1 C8 H8A 118.8 . . ?
C10 C9 C8 107.1(2) . . ?
C10 C9 Mo1 73.78(13) . . ?
C8 C9 Mo1 69.11(13) . . ?
C10 C9 H9A 126.4 . . ?
C8 C9 H9A 126.4 . . ?
Mo1 C9 H9A 122.4 . . ?
C11 C10 C9 108.8(2) . . ?
C11 C10 Mo1 69.84(12) . . ?
C9 C10 Mo1 72.49(13) . . ?
C11 C10 H10A 125.6 . . ?
C9 C10 H10A 125.6 . . ?
Mo1 C10 H10A 123.7 . . ?
C10 C11 C7 108.2(2) . . ?
C10 C11 Mo1 76.13(13) . . ?
C7 C11 Mo1 70.29(12) . . ?
C10 C11 H11A 125.9 . . ?
C7 C11 H11A 125.9 . . ?
Mo1 C11 H11A 119.5 . . ?

loop_
_geom_bond_atom_site_label_1
_geom_bond_atom_site_label_2
_geom_bond_distance
_geom_bond_site_symmetry_2
_geom_bond_publ_flag
Mo1 C5 1.934(2) . ?
Mo1 C2 2.032(2) . ?
Mo1 C3 2.089(2) . ?
Mo1 C7 2.302(2) . ?
Mo1 C8 2.325(2) . ?
Mo1 C11 2.352(2) . ?
Mo1 S1 2.3540(8) . ?
Mo1 C9 2.416(2) . ?
Mo1 C10 2.432(2) . ?
C1 C2 1.488(3) . ?
C1 H1A 0.9800 . ?
C1 H1B 0.9800 . ?
C1 H1C 0.9800 . ?
C2 C3 1.289(3) . ?
C3 C4 1.478(3) . ?
C4 H4A 0.9800 . ?
C4 H4B 0.9800 . ?
C4 H4C 0.9800 . ?
C5 O1 1.157(3) . ?
S1 C6 1.822(2) . ?
C6 H6A 0.9800 . ?
C6 H6B 0.9800 . ?
C6 H6C 0.9800 . ?
C7 C8 1.409(3) . ?
C7 C11 1.425(3) . ?
C7 H7A 0.9500 . ?
C8 C9 1.421(3) . ?
C8 H8A 0.9500 . ?
C9 C10 1.407(3) . ?
C9 H9A 0.9500 . ?
C10 C11 1.402(3) . ?
C10 H10A 0.9500 . ?
C11 H11A 0.9500 . ?

loop_
_geom_torsion_atom_site_label_1
_geom_torsion_atom_site_label_2
_geom_torsion_atom_site_label_3
_geom_torsion_atom_site_label_4
_geom_torsion
_geom_torsion_site_symmetry_1
_geom_torsion_site_symmetry_2
_geom_torsion_site_symmetry_3
_geom_torsion_site_symmetry_4
_geom_torsion_publ_flag
C5 Mo1 C2 C3 4.17(16) . . . . ?
